data_4131953
loop_
_publ_author_name
'Miloserdov, Fedor M.'
'Kirillova, Mariia S.'
'Muratore, Michael E.'
'Echavarren, Antonio M.'

_publ_section_title
;
 Unified Total Synthesis of Pyrroloazocine Indole Alkaloids Sheds Light on
 Their Biosynthetic Relationship.
;
_journal_issue 16
_journal_name_full 'Journal of the American Chemical Society'
_journal_page_first 5393
_journal_page_last 5400
_journal_paper_doi 10.1021/jacs.7b13484
_journal_volume 140
_journal_year 2018
_chemical_absolute_configuration ad
_chemical_formula_sum 'C24 H26 N2 O7'
_chemical_formula_weight 454.47
_space_group_IT_number 41
_space_group_name_Hall 'A 2 -2ab'
_space_group_name_H-M_alt 'A e a 2'
_symmetry_cell_setting orthorhombic
_symmetry_space_group_name_H-M 'A e a 2'
_atom_sites_solution_hydrogens geom
_audit_creation_method SHELXL-2014/7
_cell_angle_alpha 90
_cell_angle_beta 90
_cell_angle_gamma 90
_cell_formula_units_Z 8
_cell_length_a 13.6713(13)
_cell_length_b 37.374(4)
_cell_length_c 8.2094(7)
_cell_measurement_reflns_used 9465
_cell_measurement_temperature 100(2)
_cell_measurement_theta_max 25.25
_cell_measurement_theta_min 2.64
_cell_volume 4194.6(7)
_computing_cell_refinement 'Bruker APEX2 v2011.4-0'
_computing_data_collection 'Bruker APEX2 v2011.4-0'
_computing_data_reduction 'Bruker SAINT V7.60A'
_computing_molecular_graphics 'Bruker SHELXTL'
_computing_publication_material 'Bruker SHELXTL'
_computing_structure_refinement 'SHELXL-2014 (Sheldrick, 2014)'
_computing_structure_solution Sir2011
_diffrn_ambient_temperature 100(2)
_diffrn_detector_area_resol_mean 512
_diffrn_detector_type '4K CCD area detector APEX II'
_diffrn_measured_fraction_theta_full 0.999
_diffrn_measured_fraction_theta_max 0.997
_diffrn_measurement_device_type 'APEX DUO Kappa 4-axis goniometer'
_diffrn_measurement_method
;
 Fullsphere data collection, phi and omega scans
;
_diffrn_measurement_specimen_support 'magnetic support with MicroMount'
_diffrn_radiation_monochromator 'Quazar MX Multilayer Optics'
_diffrn_radiation_type MoK\a
_diffrn_radiation_wavelength 0.71073
_diffrn_reflns_av_R_equivalents 0.0693
_diffrn_reflns_av_unetI/netI 0.0404
_diffrn_reflns_Laue_measured_fraction_full 0.999
_diffrn_reflns_Laue_measured_fraction_max 0.997
_diffrn_reflns_limit_h_max 16
_diffrn_reflns_limit_h_min -16
_diffrn_reflns_limit_k_max 44
_diffrn_reflns_limit_k_min -44
_diffrn_reflns_limit_l_max 9
_diffrn_reflns_limit_l_min -9
_diffrn_reflns_number 28913
_diffrn_reflns_point_group_measured_fraction_full 0.934
_diffrn_reflns_point_group_measured_fraction_max 0.932
_diffrn_reflns_theta_full 25.242
_diffrn_reflns_theta_max 25.438
_diffrn_reflns_theta_min 1.090
_diffrn_source 'Microfocus source E025 IuS'
_diffrn_source_current 0.6
_diffrn_source_power 50
_diffrn_source_size '0.2 mm x 0.2 mm fine focus'
_diffrn_source_type 'Bruker APEX DUO'
_exptl_absorpt_coefficient_mu 0.107
_exptl_absorpt_correction_T_max 0.994
_exptl_absorpt_correction_T_min 0.765
_exptl_absorpt_correction_type empirical
_exptl_absorpt_process_details
; 
 SADABS Version 2008/1 Bruker-Nonius
 Blessing, Acta Cryst. (1995) A51 33-38
;
_exptl_crystal_colour colourless
_exptl_crystal_density_diffrn 1.439
_exptl_crystal_description block
_exptl_crystal_F_000 1920
_exptl_crystal_size_max 0.15
_exptl_crystal_size_mid 0.15
_exptl_crystal_size_min 0.06
_refine_diff_density_max 0.303
_refine_diff_density_min -0.211
_refine_diff_density_rms 0.055
_refine_ls_abs_structure_details
;
 Flack x determined using 1270 quotients [(I+)-(I-)]/[(I+)+(I-)]
 (Parsons, Flack and Wagner, Acta Cryst. B69 (2013) 249-259).
;
_refine_ls_abs_structure_Flack 0.3(6)
_refine_ls_extinction_method none
_refine_ls_goodness_of_fit_ref 1.077
_refine_ls_hydrogen_treatment constr
_refine_ls_matrix_type full
_refine_ls_number_parameters 301
_refine_ls_number_reflns 3605
_refine_ls_number_restraints 1
_refine_ls_restrained_S_all 1.077
_refine_ls_R_factor_all 0.0461
_refine_ls_R_factor_gt 0.0396
_refine_ls_shift/su_max 0.000
_refine_ls_shift/su_mean 0.000
_refine_ls_structure_factor_coef Fsqd
_refine_ls_weighting_details 'w=1/[\s^2^(Fo^2^)+(0.0489P)^2^+3.2739P] where P=(Fo^2^+2Fc^2^)/3'
_refine_ls_weighting_scheme calc
_refine_ls_wR_factor_gt 0.0954
_refine_ls_wR_factor_ref 0.1002
_reflns_Friedel_coverage 0.733
_reflns_Friedel_fraction_full 0.858
_reflns_Friedel_fraction_max 0.855
_reflns_number_gt 3284
_reflns_number_total 3605
_reflns_threshold_expression 'I > 2\s(I)'
_cod_data_source_file ja7b13484_si_009.cif
_cod_data_source_block KMS-G838_Aba2
_cod_depositor_comments
;
The following automatic conversions were performed:

data item '_symmetry_cell_setting' value 'Orthorhombic' was changed
to 'orthorhombic' in accordance with the
/home/saulius/struct/COD-crude-data/automatic-downloads/DataCite-retrospective/ACS/depositions/lib/dictionaries/cif_core.dic
dictionary named 'cif_core.dic' version 2.4.2 last updated on
2011-04-26.

Automatic conversion script
Id: cif_fix_values 6909 2019-04-08 15:41:33Z antanas 
;
_cod_original_sg_symbol_Hall 'A 2 -2ac'
_cod_original_sg_symbol_H-M Aba2
_cod_database_code 4131953
_shelx_shelxl_version_number 2014/7
_shelx_space_group_comment
;
The symmetry employed for this shelxl refinement is uniquely defined
by the following loop, which should always be used as a source of
symmetry information in preference to the above space-group names.
They are only intended as comments.
;
_shelx_estimated_absorpt_t_min 0.984
_shelx_estimated_absorpt_t_max 0.994

loop_
_space_group_symop_operation_xyz
'x, y, z'
'-x, -y, z'
'x+1/2, -y+1/2, z'
'-x+1/2, y+1/2, z'
'x, y+1/2, z+1/2'
'-x, -y+1/2, z+1/2'
'x+1/2, -y+1, z+1/2'
'-x+1/2, y+1, z+1/2'

loop_
_atom_site_label
_atom_site_type_symbol
_atom_site_fract_x
_atom_site_fract_y
_atom_site_fract_z
_atom_site_U_iso_or_equiv
_atom_site_adp_type
_atom_site_occupancy
_atom_site_site_symmetry_order
_atom_site_calc_flag
_atom_site_refinement_flags_posn
_atom_site_refinement_flags_adp
N1 N 0.43838(18) 0.33912(7) 0.3112(3) 0.0197(6) Uani 1 1 d . .
N2 N 0.60031(18) 0.45679(7) 0.3545(3) 0.0223(6) Uani 1 1 d . .
O1 O 0.65405(16) 0.51406(6) 0.2963(3) 0.0262(6) Uani 1 1 d . .
O2 O 0.34770(16) 0.29196(6) 0.4035(3) 0.0265(5) Uani 1 1 d . .
O3 O 0.39000(16) 0.33702(6) 0.5725(3) 0.0249(5) Uani 1 1 d . .
O4 O 0.32428(15) 0.38833(6) 0.1206(3) 0.0255(5) Uani 1 1 d . .
O5 O 0.41689(15) 0.42129(6) -0.0460(3) 0.0248(6) Uani 1 1 d . .
O6 O 0.71763(15) 0.34437(6) 0.2512(3) 0.0276(5) Uani 1 1 d . .
O7 O 0.63337(16) 0.30500(6) 0.4033(3) 0.0259(5) Uani 1 1 d . .
C1 C 0.4677(2) 0.32364(8) 0.1604(4) 0.0209(7) Uani 1 1 d . .
C2 C 0.4608(2) 0.28870(9) 0.1082(5) 0.0238(7) Uani 1 1 d . .
H2 H 0.4285 0.2711 0.1719 0.029 Uiso 1 1 calc R U
C3 C 0.5032(2) 0.28002(9) -0.0421(5) 0.0278(8) Uani 1 1 d . .
H3 H 0.4999 0.2561 -0.0806 0.033 Uiso 1 1 calc R U
C4 C 0.5499(2) 0.30571(9) -0.1356(5) 0.0279(8) Uani 1 1 d . .
H4 H 0.5787 0.2992 -0.2366 0.033 Uiso 1 1 calc R U
C5 C 0.5549(2) 0.34072(9) -0.0834(5) 0.0235(7) Uani 1 1 d . .
H5 H 0.5855 0.3585 -0.1488 0.028 Uiso 1 1 calc R U
C6 C 0.5145(2) 0.34961(8) 0.0662(4) 0.0213(7) Uani 1 1 d . .
C7 C 0.5027(2) 0.38547(8) 0.1485(4) 0.0203(7) Uani 1 1 d . .
C8 C 0.5836(2) 0.41317(8) 0.1173(4) 0.0206(7) Uani 1 1 d . .
H8A H 0.6455 0.4039 0.1636 0.025 Uiso 1 1 calc R U
H8B H 0.5929 0.4155 -0.0018 0.025 Uiso 1 1 calc R U
C9 C 0.5649(2) 0.45048(8) 0.1878(4) 0.0209(7) Uani 1 1 d . .
H9A H 0.5960 0.4683 0.1150 0.025 Uiso 1 1 calc R U
H9B H 0.4936 0.4550 0.1857 0.025 Uiso 1 1 calc R U
C10 C 0.6429(2) 0.48883(8) 0.3904(5) 0.0246(8) Uani 1 1 d . .
C11 C 0.6737(2) 0.48686(9) 0.5632(5) 0.0278(8) Uani 1 1 d . .
H11 H 0.7078 0.5050 0.6211 0.033 Uiso 1 1 calc R U
C12 C 0.6459(2) 0.45572(9) 0.6232(5) 0.0276(8) Uani 1 1 d . .
H12 H 0.6567 0.4485 0.7327 0.033 Uiso 1 1 calc R U
C13 C 0.5952(2) 0.43304(9) 0.4972(4) 0.0236(7) Uani 1 1 d . .
C14 C 0.6516(2) 0.39780(8) 0.4736(5) 0.0240(7) Uani 1 1 d . .
H14A H 0.6861 0.3920 0.5762 0.029 Uiso 1 1 calc R U
H14B H 0.7018 0.4014 0.3881 0.029 Uiso 1 1 calc R U
C15 C 0.5867(2) 0.36571(8) 0.4253(4) 0.0211(7) Uani 1 1 d . .
H15 H 0.5651 0.3549 0.5307 0.025 Uiso 1 1 calc R U
C16 C 0.4894(2) 0.37456(8) 0.3309(4) 0.0203(7) Uani 1 1 d . .
C17 C 0.4309(2) 0.40369(8) 0.4248(4) 0.0203(7) Uani 1 1 d . .
H17A H 0.4043 0.4210 0.3451 0.024 Uiso 1 1 calc R U
H17B H 0.3747 0.3921 0.4798 0.024 Uiso 1 1 calc R U
C18 C 0.4903(2) 0.42418(9) 0.5522(4) 0.0244(7) Uani 1 1 d . .
H18A H 0.4934 0.4098 0.6532 0.029 Uiso 1 1 calc R U
H18B H 0.4558 0.4468 0.5783 0.029 Uiso 1 1 calc R U
C19 C 0.3882(2) 0.32018(8) 0.4277(5) 0.0223(7) Uani 1 1 d . .
C20 C 0.3245(2) 0.32194(10) 0.6947(5) 0.0284(8) Uani 1 1 d . .
H20A H 0.3315 0.3352 0.7970 0.043 Uiso 1 1 calc R U
H20B H 0.3412 0.2967 0.7128 0.043 Uiso 1 1 calc R U
H20C H 0.2568 0.3237 0.6564 0.043 Uiso 1 1 calc R U
C21 C 0.4038(2) 0.39851(8) 0.0783(4) 0.0201(7) Uani 1 1 d . .
C22 C 0.3274(2) 0.43479(10) -0.1180(5) 0.0338(9) Uani 1 1 d . .
H22A H 0.3423 0.4557 -0.1854 0.051 Uiso 1 1 calc R U
H22B H 0.2817 0.4416 -0.0315 0.051 Uiso 1 1 calc R U
H22C H 0.2978 0.4161 -0.1858 0.051 Uiso 1 1 calc R U
C23 C 0.6523(2) 0.33770(9) 0.3472(4) 0.0232(8) Uani 1 1 d . .
C24 C 0.6953(3) 0.27685(9) 0.3403(6) 0.0365(10) Uani 1 1 d . .
H24A H 0.6781 0.2541 0.3925 0.055 Uiso 1 1 calc R U
H24B H 0.7639 0.2825 0.3634 0.055 Uiso 1 1 calc R U
H24C H 0.6859 0.2748 0.2223 0.055 Uiso 1 1 calc R U

loop_
_atom_site_aniso_label
_atom_site_aniso_U_11
_atom_site_aniso_U_22
_atom_site_aniso_U_33
_atom_site_aniso_U_23
_atom_site_aniso_U_13
_atom_site_aniso_U_12
N1 0.0155(12) 0.0248(13) 0.0187(16) 0.0006(12) -0.0004(12) -0.0009(10)
N2 0.0187(12) 0.0286(14) 0.0198(17) -0.0008(12) -0.0020(12) -0.0006(10)
O1 0.0210(11) 0.0264(12) 0.0311(15) 0.0001(11) 0.0006(11) -0.0008(9)
O2 0.0233(11) 0.0271(11) 0.0291(15) 0.0039(11) -0.0003(11) -0.0041(9)
O3 0.0201(11) 0.0340(12) 0.0207(14) 0.0034(11) 0.0040(10) -0.0032(9)
O4 0.0163(11) 0.0350(12) 0.0254(14) 0.0042(10) -0.0007(10) -0.0001(9)
O5 0.0158(10) 0.0372(13) 0.0215(15) 0.0074(11) -0.0008(10) 0.0020(9)
O6 0.0160(11) 0.0354(13) 0.0313(15) 0.0032(11) 0.0025(11) 0.0018(9)
O7 0.0176(10) 0.0269(11) 0.0332(15) 0.0007(11) -0.0008(11) 0.0005(8)
C1 0.0136(14) 0.0306(17) 0.019(2) 0.0023(14) -0.0039(13) 0.0024(12)
C2 0.0173(15) 0.0285(16) 0.026(2) 0.0032(14) -0.0038(14) 0.0011(12)
C3 0.0231(16) 0.0289(17) 0.031(2) -0.0036(15) -0.0060(16) 0.0034(14)
C4 0.0185(15) 0.0387(19) 0.027(2) -0.0061(15) -0.0002(15) 0.0051(14)
C5 0.0153(14) 0.0357(17) 0.0196(19) 0.0036(14) -0.0009(14) 0.0007(12)
C6 0.0126(14) 0.0296(16) 0.0217(19) -0.0004(15) -0.0042(13) 0.0018(12)
C7 0.0152(15) 0.0279(16) 0.0177(19) 0.0003(13) -0.0013(14) 0.0014(12)
C8 0.0139(14) 0.0303(17) 0.0177(19) 0.0030(14) -0.0015(13) -0.0011(12)
C9 0.0169(14) 0.0294(17) 0.0164(17) 0.0004(14) -0.0011(13) -0.0008(12)
C10 0.0176(14) 0.0248(16) 0.031(2) -0.0014(16) 0.0029(15) 0.0004(12)
C11 0.0226(16) 0.0329(18) 0.028(2) -0.0071(16) -0.0046(16) 0.0005(14)
C12 0.0256(16) 0.0339(18) 0.023(2) -0.0037(15) -0.0038(15) 0.0008(13)
C13 0.0225(16) 0.0304(17) 0.0181(19) 0.0011(14) -0.0024(14) 0.0002(13)
C14 0.0191(15) 0.0314(18) 0.022(2) 0.0021(14) -0.0037(14) -0.0027(13)
C15 0.0167(14) 0.0293(16) 0.0174(18) 0.0035(14) -0.0026(14) 0.0006(12)
C16 0.0154(14) 0.0273(16) 0.0183(19) -0.0009(14) 0.0005(13) -0.0020(12)
C17 0.0173(14) 0.0265(15) 0.0171(18) 0.0018(14) 0.0022(13) 0.0010(12)
C18 0.0251(16) 0.0292(16) 0.019(2) 0.0002(15) 0.0017(15) 0.0000(13)
C19 0.0138(13) 0.0309(17) 0.0221(19) 0.0043(14) -0.0008(13) 0.0029(13)
C20 0.0225(16) 0.0388(19) 0.024(2) 0.0090(16) 0.0055(15) -0.0005(14)
C21 0.0174(15) 0.0256(15) 0.0173(18) -0.0025(14) -0.0026(14) 0.0014(12)
C22 0.0189(15) 0.051(2) 0.031(2) 0.0118(18) -0.0040(16) 0.0055(14)
C23 0.0127(14) 0.0307(17) 0.026(2) -0.0013(14) -0.0059(14) 0.0009(12)
C24 0.0230(16) 0.0282(17) 0.058(3) -0.0001(18) 0.0066(19) 0.0033(14)

loop_
_atom_type_symbol
_atom_type_description
_atom_type_scat_dispersion_real
_atom_type_scat_dispersion_imag
_atom_type_scat_source
C C 0.0033 0.0016 'International Tables Vol C Tables 4.2.6.8 and 6.1.1.4'
H H 0.0000 0.0000 'International Tables Vol C Tables 4.2.6.8 and 6.1.1.4'
N N 0.0061 0.0033 'International Tables Vol C Tables 4.2.6.8 and 6.1.1.4'
O O 0.0106 0.0060 'International Tables Vol C Tables 4.2.6.8 and 6.1.1.4'

loop_
_geom_angle_atom_site_label_1
_geom_angle_atom_site_label_2
_geom_angle_atom_site_label_3
_geom_angle
C19 N1 C1 122.5(3)
C19 N1 C16 127.6(3)
C1 N1 C16 108.7(2)
C10 N2 C9 118.8(3)
C10 N2 C13 112.2(3)
C9 N2 C13 128.9(3)
C19 O3 C20 114.6(3)
C21 O5 C22 114.8(3)
C23 O7 C24 115.5(3)
C2 C1 C6 121.2(3)
C2 C1 N1 129.5(3)
C6 C1 N1 109.2(3)
C1 C2 C3 117.7(3)
C4 C3 C2 121.2(3)
C5 C4 C3 120.6(4)
C4 C5 C6 118.9(3)
C5 C6 C1 120.4(3)
C5 C6 C7 130.7(3)
C1 C6 C7 108.7(3)
C6 C7 C8 116.5(3)
C6 C7 C21 101.9(3)
C8 C7 C21 110.8(3)
C6 C7 C16 102.1(2)
C8 C7 C16 114.8(3)
C21 C7 C16 109.8(3)
C9 C8 C7 115.5(3)
N2 C9 C8 116.3(3)
O1 C10 N2 126.3(4)
O1 C10 C11 127.2(3)
N2 C10 C11 106.5(3)
C12 C11 C10 108.6(3)
C11 C12 C13 111.8(3)
N2 C13 C12 100.7(3)
N2 C13 C14 113.1(3)
C12 C13 C14 109.7(3)
N2 C13 C18 114.1(3)
C12 C13 C18 110.4(3)
C14 C13 C18 108.7(3)
C13 C14 C15 114.2(3)
C23 C15 C14 107.8(2)
C23 C15 C16 115.8(3)
C14 C15 C16 116.6(3)
N1 C16 C17 115.5(2)
N1 C16 C7 100.4(2)
C17 C16 C7 110.6(3)
N1 C16 C15 105.0(2)
C17 C16 C15 109.8(3)
C7 C16 C15 115.4(3)
C18 C17 C16 114.6(3)
C17 C18 C13 113.7(3)
O2 C19 O3 124.2(3)
O2 C19 N1 124.4(3)
O3 C19 N1 111.4(3)
O4 C21 O5 122.7(3)
O4 C21 C7 125.6(3)
O5 C21 C7 111.5(3)
O6 C23 O7 123.7(3)
O6 C23 C15 124.4(3)
O7 C23 C15 111.8(3)

loop_
_geom_bond_atom_site_label_1
_geom_bond_atom_site_label_2
_geom_bond_distance
N1 C19 1.374(4)
N1 C1 1.425(4)
N1 C16 1.506(4)
N2 C10 1.364(4)
N2 C9 1.471(4)
N2 C13 1.471(4)
O1 C10 1.228(4)
O2 C19 1.208(4)
O3 C19 1.345(4)
O3 C20 1.458(4)
O4 C21 1.203(4)
O5 C21 1.341(4)
O5 C22 1.449(4)
O6 C23 1.217(4)
O7 C23 1.331(4)
O7 C24 1.446(4)
C1 C2 1.378(5)
C1 C6 1.396(5)
C2 C3 1.401(5)
C3 C4 1.385(5)
C4 C5 1.379(5)
C5 C6 1.387(5)
C6 C7 1.510(5)
C7 C8 1.537(4)
C7 C21 1.548(4)
C7 C16 1.563(5)
C8 C9 1.531(4)
C10 C11 1.481(5)
C11 C12 1.320(5)
C12 C13 1.507(5)
C13 C14 1.538(4)
C13 C18 1.540(4)
C14 C15 1.543(4)
C15 C23 1.520(4)
C15 C16 1.574(4)
C16 C17 1.556(4)
C17 C18 1.529(5)

loop_
_geom_torsion_atom_site_label_1
_geom_torsion_atom_site_label_2
_geom_torsion_atom_site_label_3
_geom_torsion_atom_site_label_4
_geom_torsion
C19 N1 C1 C2 -6.0(5)
C16 N1 C1 C2 162.0(3)
C19 N1 C1 C6 178.3(3)
C16 N1 C1 C6 -13.7(3)
C6 C1 C2 C3 0.6(5)
N1 C1 C2 C3 -174.7(3)
C1 C2 C3 C4 -0.4(5)
C2 C3 C4 C5 -0.7(5)
C3 C4 C5 C6 1.5(5)
C4 C5 C6 C1 -1.4(5)
C4 C5 C6 C7 -175.1(3)
C2 C1 C6 C5 0.3(5)
N1 C1 C6 C5 176.5(3)
C2 C1 C6 C7 175.3(3)
N1 C1 C6 C7 -8.6(3)
C5 C6 C7 C8 -33.8(5)
C1 C6 C7 C8 151.9(3)
C5 C6 C7 C21 86.8(4)
C1 C6 C7 C21 -87.5(3)
C5 C6 C7 C16 -159.7(3)
C1 C6 C7 C16 26.0(3)
C6 C7 C8 C9 174.1(3)
C21 C7 C8 C9 58.3(4)
C16 C7 C8 C9 -66.7(3)
C10 N2 C9 C8 139.4(3)
C13 N2 C9 C8 -41.9(4)
C7 C8 C9 N2 89.9(3)
C9 N2 C10 O1 1.3(5)
C13 N2 C10 O1 -177.6(3)
C9 N2 C10 C11 -178.1(3)
C13 N2 C10 C11 3.0(3)
O1 C10 C11 C12 178.1(3)
N2 C10 C11 C12 -2.5(4)
C10 C11 C12 C13 1.0(4)
C10 N2 C13 C12 -2.3(3)
C9 N2 C13 C12 178.9(3)
C10 N2 C13 C14 -119.2(3)
C9 N2 C13 C14 62.0(4)
C10 N2 C13 C18 115.9(3)
C9 N2 C13 C18 -62.9(4)
C11 C12 C13 N2 0.7(4)
C11 C12 C13 C14 120.1(3)
C11 C12 C13 C18 -120.2(3)
N2 C13 C14 C15 -99.0(3)
C12 C13 C14 C15 149.5(3)
C18 C13 C14 C15 28.8(4)
C13 C14 C15 C23 159.4(3)
C13 C14 C15 C16 27.2(4)
C19 N1 C16 C17 -45.2(4)
C1 N1 C16 C17 147.6(3)
C19 N1 C16 C7 -164.1(3)
C1 N1 C16 C7 28.7(3)
C19 N1 C16 C15 75.8(3)
C1 N1 C16 C15 -91.3(3)
C6 C7 C16 N1 -31.8(3)
C8 C7 C16 N1 -158.8(2)
C21 C7 C16 N1 75.7(3)
C6 C7 C16 C17 -154.3(2)
C8 C7 C16 C17 78.8(3)
C21 C7 C16 C17 -46.7(3)
C6 C7 C16 C15 80.4(3)
C8 C7 C16 C15 -46.6(4)
C21 C7 C16 C15 -172.0(3)
C23 C15 C16 N1 55.6(3)
C14 C15 C16 N1 -175.9(3)
C23 C15 C16 C17 -179.6(3)
C14 C15 C16 C17 -51.2(4)
C23 C15 C16 C7 -53.9(4)
C14 C15 C16 C7 74.6(4)
N1 C16 C17 C18 135.0(3)
C7 C16 C17 C18 -111.9(3)
C15 C16 C17 C18 16.6(4)
C16 C17 C18 C13 39.6(4)
N2 C13 C18 C17 62.9(4)
C12 C13 C18 C17 175.4(3)
C14 C13 C18 C17 -64.3(4)
C20 O3 C19 O2 -10.3(4)
C20 O3 C19 N1 169.8(2)
C1 N1 C19 O2 -15.3(5)
C16 N1 C19 O2 179.1(3)
C1 N1 C19 O3 164.5(3)
C16 N1 C19 O3 -1.0(4)
C22 O5 C21 O4 4.4(5)
C22 O5 C21 C7 -179.8(3)
C6 C7 C21 O4 77.3(4)
C8 C7 C21 O4 -158.1(3)
C16 C7 C21 O4 -30.4(4)
C6 C7 C21 O5 -98.4(3)
C8 C7 C21 O5 26.2(4)
C16 C7 C21 O5 153.9(3)
C24 O7 C23 O6 -1.0(5)
C24 O7 C23 C15 -177.5(3)
C14 C15 C23 O6 -41.7(5)
C16 C15 C23 O6 91.0(4)
C14 C15 C23 O7 134.8(3)
C16 C15 C23 O7 -92.5(3)
